data_1538130
loop_
_publ_author_name
'Hawthorne, F.C.'
'Oberti, R.'
'Sardone, N.'

_publ_section_title
;
 Sodium at the A site in clinoamphiboles: The effects of composition on
 the patterns of order
;
_journal_name_full 'Canadian Mineralogist'
_journal_page_first 577
_journal_page_last 593
_journal_volume 34
_journal_year 1996
_chemical_formula_sum 'Al2.26 Ca0.79 F1.02 Fe1.7 H0.98 Mg2.42 Na2.13 O22.98 Si6.6 Ti0.02'
_chemical_name_systematic
;
Na0.92 (Na1.21 Ca0.79) (Mg2.42 Fe1.7 Al0.86 Ti0.02) (Si6.6 Al1.4) O22 F1.02 (O 
H).98
;
_space_group_IT_number 12
_symmetry_space_group_name_Hall '-C 2y'
_symmetry_space_group_name_H-M 'C 1 2/m 1'
_cell_angle_alpha 90
_cell_angle_beta 104.33
_cell_angle_gamma 90
_cell_formula_units_Z 2
_cell_length_a 9.722
_cell_length_b 17.862
_cell_length_c 5.319
_cell_volume 894.929
_citation_journal_id_ASTM CAMIA6
_cod_data_source_file Hawthorne_CAMIA6_1996_1394.cif
_cod_data_source_block H0.98Al2.26Ca0.79F1.02Fe1.7Mg2.42Na2.13O22.98Si6.6Ti0.02
_cod_original_cell_volume 894.9288
_cod_original_formula_sum
;
H0.98 Al2.26 Ca0.79 F1.02 Fe1.7 Mg2.42 Na2.13 O22.98 Si6.6 Ti0.02
;
_cod_database_code 1538130

loop_
_symmetry_equiv_pos_as_xyz
x,y,z
-x,y,-z
-x,-y,-z
x,-y,z
x+1/2,y+1/2,z
-x+1/2,y+1/2,-z
-x+1/2,-y+1/2,-z
x+1/2,-y+1/2,z

loop_
_atom_site_label
_atom_site_type_symbol
_atom_site_fract_x
_atom_site_fract_y
_atom_site_fract_z
_atom_site_occupancy
_atom_site_U_iso_or_equiv
H1 H+1 0.1932 0 0.7615 0.49 0.0
O1 O-2 0.1069 0.0902 0.2107 1 0.0
Mg1 Mg+2 0 0.0906 0.5 0.76 0.0
F1 F-1 0.1085 0 0.7083 0.51 0.0
Na3 Na+1 0 0.4797 0 0.2 0.0
Na2 Na+1 0.0521 0.5 0.1144 0.26 0.0
Al2 Al+3 0 0.1792 0 0.43 0.0
O3 O-2 0.1085 0 0.7083 0.49 0.0
Mg2 Mg+2 0 0.1792 0 0.125 0.0
Al1 Al+3 0.2826 0.0866 0.2983 0.35 0.0
O7 O-2 0.3408 0 0.2862 1 0.0
O5 O-2 0.3538 0.1363 0.0977 1 0.0
Na1 Na+1 0 0.2789 0.5 0.605 0.0
Si2 Si+4 0.2919 0.1732 0.8108 1 0.0
O6 O-2 0.343 0.1194 0.5978 1 0.0
Ti1 Ti+4 0 0.1792 0 0.01 0.0
Fe1 Fe+2 0 0.0906 0.5 0.24 0.0
Mg3 Mg+2 0 0 0 0.65 0.0
O2 O-2 0.119 0.1724 0.7409 1 0.0
Si1 Si+4 0.2826 0.0866 0.2983 0.65 0.0
Fe2 Fe+2 0 0.1792 0 0.435 0.0
Ca1 Ca+2 0 0.2789 0.5 0.395 0.0
Fe3 Fe+2 0 0 0 0.35 0.0
O4 O-2 0.3666 0.2522 0.7967 1 0.0
